data_4072932
loop_
_publ_author_name
'Frey, Alistair S. P.'
'Gardiner, Michael G.'
'Stringer, Damien N.'
'Yates, Brian F.'
'George, Adrian V.'
'Jensen, Paul'
'Turner, Peter'

_publ_section_title
;
 Buckling under Strain:&#x00A0; Relief of Steric Pressure Occurs
 Differently for Samarium(III) Porphyrinogen Complexes of the \p-Bound
 Auxiliary Ligands Cyclopentadienyl and Cyclooctatetraenediyl
;
_journal_issue 6
_journal_name_full Organometallics
_journal_page_first 1299
_journal_paper_doi 10.1021/om061143i
_journal_volume 26
_journal_year 2007
_chemical_formula_moiety 'C84 H116 N8 Sm2, 2(C7 H8)'
_chemical_formula_sum 'C98 H132 N8 Sm2'
_chemical_formula_weight 1722.82
_chemical_name_systematic
; 
 ? 
;
_space_group_IT_number 15
_symmetry_cell_setting monoclinic
_symmetry_Int_Tables_number 15
_symmetry_space_group_name_Hall '-C 2yc'
_symmetry_space_group_name_H-M 'C 1 2/c 1'
_atom_sites_solution_hydrogens geom
_atom_sites_solution_primary direct
_atom_sites_solution_secondary difmap
_audit_creation_method SHELXL-97
_cell_angle_alpha 90.00
_cell_angle_beta 99.8610(10)
_cell_angle_gamma 90.00
_cell_formula_units_Z 4
_cell_length_a 19.8414(3)
_cell_length_b 13.6819(2)
_cell_length_c 31.6735(5)
_cell_measurement_reflns_used 8839
_cell_measurement_temperature 150(2)
_cell_measurement_theta_max 34.6984
_cell_measurement_theta_min 2.6108
_cell_volume 8471.3(2)
_computing_cell_refinement 'SAINT Ver. 6.45A  (Bruker-AXS, 2004)'
_computing_data_collection 'APEX2 Ver. 2.0-2 (Bruker-AXS, 2005)'
_computing_data_reduction 'SAINT Ver. 6.45A'
_computing_molecular_graphics 'SHELXTL Ver. 6.14 (Bruker-AXS, 2003)'
_computing_publication_material 'modiCIFer-12162005 (Guzei, 2005)'
_computing_structure_refinement 'SHELXL-97 (Sheldrick, 1997)'
_computing_structure_solution 'SHELXS-97 (Sheldrick, 1990)'
_diffrn_ambient_temperature 150(2)
_diffrn_crystal_treatment
;
attached with Exxon Paratone N, to a short length 
of fibre supported on a thin piece of copper wire 
inserted in a copper mounting pin.  The crystal was 
quenched in a cold nitrogen gas stream from an 
Oxford Cryosystems Cryostream. 
;
_diffrn_measured_fraction_theta_full 0.979
_diffrn_measured_fraction_theta_max 0.979
_diffrn_measurement_device_type 'Bruker-Nonius FR591 Kappa APEX II'
_diffrn_measurement_method 'phi and omega scans'
_diffrn_radiation_monochromator graphite
_diffrn_radiation_source 'fine-focus rotating anode'
_diffrn_radiation_type MoK\a
_diffrn_radiation_wavelength 0.71073
_diffrn_reflns_av_R_equivalents 0.0321
_diffrn_reflns_av_sigmaI/netI 0.0336
_diffrn_reflns_limit_h_max 18
_diffrn_reflns_limit_h_min -31
_diffrn_reflns_limit_k_max 21
_diffrn_reflns_limit_k_min -21
_diffrn_reflns_limit_l_max 50
_diffrn_reflns_limit_l_min -48
_diffrn_reflns_number 71858
_diffrn_reflns_theta_full 34.99
_diffrn_reflns_theta_max 34.99
_diffrn_reflns_theta_min 1.99
_diffrn_standards_number 0
_exptl_absorpt_coefficient_mu 1.424
_exptl_absorpt_correction_T_max 0.907
_exptl_absorpt_correction_T_min 0.726
_exptl_absorpt_correction_type multi-scan
_exptl_absorpt_process_details
;
SADABS Ver. 2.10 (Bruker-AXS, 2004)
;
_exptl_crystal_colour green
_exptl_crystal_density_diffrn 1.351
_exptl_crystal_density_method 'not measured'
_exptl_crystal_description needle
_exptl_crystal_F_000 3600
_exptl_crystal_size_max 0.26
_exptl_crystal_size_mid 0.13
_exptl_crystal_size_min 0.07
_refine_diff_density_max 0.961
_refine_diff_density_min -0.894
_refine_diff_density_rms 0.084
_refine_ls_extinction_method none
_refine_ls_goodness_of_fit_ref 1.026
_refine_ls_hydrogen_treatment mixed
_refine_ls_matrix_type full
_refine_ls_number_parameters 544
_refine_ls_number_reflns 18250
_refine_ls_number_restraints 31
_refine_ls_restrained_S_all 1.026
_refine_ls_R_factor_all 0.0384
_refine_ls_R_factor_gt 0.0266
_refine_ls_shift/su_max 0.002
_refine_ls_shift/su_mean 0.000
_refine_ls_structure_factor_coef Fsqd
_refine_ls_weighting_details 'calc w=1/[\s^2^(Fo^2^)+(0.0266P)^2^+4.2897P] where P=(Fo^2^+2Fc^2^)/3'
_refine_ls_weighting_scheme calc
_refine_ls_wR_factor_gt 0.0568
_refine_ls_wR_factor_ref 0.0603
_reflns_number_gt 15044
_reflns_number_total 18250
_reflns_threshold_expression >2sigma(I)
_cod_data_source_file om061143isi20061218_103814.cif
_cod_data_source_block 7
_cod_depositor_comments
;
The following automatic conversions were performed:

'_symmetry_cell_setting' value 'Monoclinic' changed to 'monoclinic'
according to /home/saulius/struct/CIF-dictionaries/cif_core.dic
dictionary named 'cif_core.dic' version 2.4.1 from 2010-06-29.

Automatic conversion script
Id: cif_fix_values 1715 2011-07-08 13:25:40Z adriana 
;
_cod_original_sg_symbol_Hall '-C 2yc      '
_cod_original_sg_symbol_H-M 'C 1 2/c 1   '
_cod_database_code 4072932

loop_
_symmetry_equiv_pos_as_xyz
'x, y, z'
'-x, y, -z+1/2'
'x+1/2, y+1/2, z'
'-x+1/2, y+1/2, -z+1/2'
'-x, -y, -z'
'x, -y, z-1/2'
'-x+1/2, -y+1/2, -z'
'x+1/2, -y+1/2, z-1/2'

loop_
_atom_site_label
_atom_site_type_symbol
_atom_site_fract_x
_atom_site_fract_y
_atom_site_fract_z
_atom_site_U_iso_or_equiv
_atom_site_adp_type
_atom_site_occupancy
_atom_site_symmetry_multiplicity
_atom_site_calc_flag
_atom_site_refinement_flags
_atom_site_disorder_assembly
_atom_site_disorder_group
Sm1 Sm 0.020381(3) 0.458497(5) 0.114139(2) 0.01293(2) Uani 1 1 d . . .
N1 N -0.06095(5) 0.33666(8) 0.13477(3) 0.0153(2) Uani 1 1 d . . .
N2 N 0.09500(5) 0.35286(8) 0.18117(3) 0.01474(19) Uani 1 1 d . . .
N3 N 0.08087(6) 0.58218(8) 0.16505(4) 0.0157(2) Uani 1 1 d . . .
N4 N -0.08201(6) 0.57152(8) 0.13558(3) 0.01481(19) Uani 1 1 d . . .
C1 C -0.12778(6) 0.35748(10) 0.13940(4) 0.0161(2) Uani 1 1 d . . .
C2 C -0.15114(7) 0.29228(10) 0.16688(4) 0.0186(2) Uani 1 1 d . . .
H2 H -0.1946 0.2926 0.1756 0.022 Uiso 1 1 calc R . .
C3 C -0.09719(7) 0.22467(10) 0.17942(4) 0.0187(2) Uani 1 1 d . . .
H3 H -0.0976 0.1705 0.1981 0.022 Uiso 1 1 calc R . .
C4 C -0.04407(7) 0.25280(9) 0.15921(4) 0.0160(2) Uani 1 1 d . . .
C5 C 0.02253(7) 0.20062(9) 0.15748(4) 0.0170(2) Uani 1 1 d . . .
C6 C 0.01274(7) 0.13389(11) 0.11703(4) 0.0224(3) Uani 1 1 d . . .
H6A H 0.0032 0.1759 0.0912 0.027 Uiso 1 1 calc R . .
H6B H 0.0563 0.0992 0.1162 0.027 Uiso 1 1 calc R . .
C7 C -0.04424(10) 0.05852(12) 0.11476(6) 0.0339(4) Uani 1 1 d . . .
H7A H -0.0359 0.0171 0.1404 0.051 Uiso 1 1 calc R . .
H7B H -0.0453 0.0179 0.0892 0.051 Uiso 1 1 calc R . .
H7C H -0.0882 0.0920 0.1133 0.051 Uiso 1 1 calc R . .
C8 C 0.04531(7) 0.13918(10) 0.19866(5) 0.0214(3) Uani 1 1 d . . .
H8A H 0.0423 0.1809 0.2238 0.026 Uiso 1 1 calc R . .
H8B H 0.0126 0.0846 0.1988 0.026 Uiso 1 1 calc R . .
C9 C 0.11739(8) 0.09665(12) 0.20393(5) 0.0298(3) Uani 1 1 d . . .
H9A H 0.1214 0.0557 0.1791 0.045 Uiso 1 1 calc R . .
H9B H 0.1263 0.0570 0.2301 0.045 Uiso 1 1 calc R . .
H9C H 0.1508 0.1500 0.2060 0.045 Uiso 1 1 calc R . .
C10 C 0.07662(6) 0.27555(9) 0.15240(4) 0.0155(2) Uani 1 1 d . . .
C11 C 0.11825(7) 0.28132(10) 0.12195(4) 0.0180(2) Uani 1 1 d . . .
H11 H 0.1164 0.2395 0.0978 0.022 Uiso 1 1 calc R . .
C12 C 0.16432(7) 0.36028(10) 0.13260(4) 0.0181(2) Uani 1 1 d . . .
H12 H 0.1987 0.3802 0.1169 0.022 Uiso 1 1 calc R . .
C13 C 0.15069(6) 0.40322(9) 0.16969(4) 0.0158(2) Uani 1 1 d . . .
C14 C 0.06577(7) 0.37092(11) 0.22019(4) 0.0192(2) Uani 1 1 d . . .
H14A H 0.0177 0.3504 0.2154 0.029 Uiso 1 1 calc R . .
H14B H 0.0687 0.4408 0.2271 0.029 Uiso 1 1 calc R . .
H14C H 0.0914 0.3336 0.2441 0.029 Uiso 1 1 calc R . .
C15 C 0.18681(7) 0.48635(10) 0.19558(4) 0.0173(2) Uani 1 1 d . . .
C16 C 0.24579(7) 0.52592(11) 0.17363(5) 0.0240(3) Uani 1 1 d . . .
H16A H 0.2766 0.5656 0.1949 0.029 Uiso 1 1 calc R . .
H16B H 0.2726 0.4694 0.1661 0.029 Uiso 1 1 calc R . .
C17 C 0.22509(8) 0.58768(13) 0.13342(5) 0.0303(3) Uani 1 1 d . . .
H17A H 0.1951 0.5494 0.1117 0.045 Uiso 1 1 calc R . .
H17B H 0.2661 0.6073 0.1222 0.045 Uiso 1 1 calc R . .
H17C H 0.2007 0.6461 0.1405 0.045 Uiso 1 1 calc R . .
C18 C 0.21941(7) 0.45039(10) 0.24135(5) 0.0221(3) Uani 1 1 d . . .
H18A H 0.2460 0.5049 0.2566 0.027 Uiso 1 1 calc R . .
H18B H 0.1821 0.4344 0.2573 0.027 Uiso 1 1 calc R . .
C19 C 0.26589(10) 0.36205(14) 0.24252(6) 0.0382(4) Uani 1 1 d . . .
H19A H 0.2401 0.3071 0.2279 0.057 Uiso 1 1 calc R . .
H19B H 0.2832 0.3442 0.2724 0.057 Uiso 1 1 calc R . .
H19C H 0.3044 0.3778 0.2280 0.057 Uiso 1 1 calc R . .
C20 C 0.13626(7) 0.56761(10) 0.19798(4) 0.0168(2) Uani 1 1 d . . .
C21 C 0.14188(7) 0.64268(10) 0.22742(4) 0.0205(3) Uani 1 1 d . . .
H21 H 0.1753 0.6489 0.2526 0.025 Uiso 1 1 calc R . .
C22 C 0.08803(7) 0.70874(10) 0.21274(4) 0.0215(3) Uani 1 1 d . . .
H22 H 0.0779 0.7676 0.2263 0.026 Uiso 1 1 calc R . .
C23 C 0.05306(7) 0.67079(10) 0.17486(4) 0.0176(2) Uani 1 1 d . . .
C24 C -0.00143(7) 0.71961(9) 0.14248(4) 0.0171(2) Uani 1 1 d . . .
C25 C -0.04657(8) 0.78870(10) 0.16471(5) 0.0233(3) Uani 1 1 d . . .
H25A H -0.0578 0.7553 0.1903 0.028 Uiso 1 1 calc R . .
H25B H -0.0197 0.8479 0.1746 0.028 Uiso 1 1 calc R . .
C26 C -0.11314(8) 0.82017(12) 0.13622(6) 0.0316(3) Uani 1 1 d . . .
H26A H -0.1029 0.8478 0.1095 0.047 Uiso 1 1 calc R . .
H26B H -0.1360 0.8696 0.1512 0.047 Uiso 1 1 calc R . .
H26C H -0.1432 0.7633 0.1297 0.047 Uiso 1 1 calc R . .
C27 C 0.03413(7) 0.77849(11) 0.10998(5) 0.0217(3) Uani 1 1 d . . .
H27A H 0.0569 0.7315 0.0933 0.026 Uiso 1 1 calc R . .
H27B H -0.0017 0.8126 0.0896 0.026 Uiso 1 1 calc R . .
C28 C 0.08686(9) 0.85378(12) 0.12983(6) 0.0315(3) Uani 1 1 d . . .
H28A H 0.0657 0.8991 0.1476 0.047 Uiso 1 1 calc R . .
H28B H 0.1035 0.8902 0.1070 0.047 Uiso 1 1 calc R . .
H28C H 0.1253 0.8204 0.1476 0.047 Uiso 1 1 calc R . .
C29 C -0.04379(6) 0.64126(9) 0.11719(4) 0.0153(2) Uani 1 1 d . . .
C30 C -0.05365(7) 0.62269(10) 0.07371(4) 0.0174(2) Uani 1 1 d . . .
H30 H -0.0329 0.6571 0.0533 0.021 Uiso 1 1 calc R . .
C31 C -0.10004(7) 0.54350(10) 0.06482(4) 0.0169(2) Uani 1 1 d . . .
H31 H -0.1156 0.5157 0.0374 0.020 Uiso 1 1 calc R . .
C32 C -0.11871(6) 0.51366(10) 0.10281(4) 0.0149(2) Uani 1 1 d . . .
C33 C -0.08817(8) 0.56743(11) 0.18095(4) 0.0208(3) Uani 1 1 d . . .
H33A H -0.0454 0.5900 0.1984 0.031 Uiso 1 1 calc R . .
H33B H -0.0973 0.5000 0.1887 0.031 Uiso 1 1 calc R . .
H33C H -0.1259 0.6096 0.1860 0.031 Uiso 1 1 calc R . .
C34 C -0.16756(6) 0.43331(10) 0.11059(4) 0.0163(2) Uani 1 1 d . . .
C35 C -0.19406(7) 0.38534(10) 0.06609(4) 0.0202(3) Uani 1 1 d . . .
H35A H -0.2206 0.4347 0.0473 0.024 Uiso 1 1 calc R . .
H35B H -0.1541 0.3670 0.0529 0.024 Uiso 1 1 calc R . .
C36 C -0.23852(10) 0.29534(13) 0.06745(5) 0.0364(4) Uani 1 1 d . . .
H36A H -0.2121 0.2445 0.0847 0.055 Uiso 1 1 calc R . .
H36B H -0.2536 0.2710 0.0383 0.055 Uiso 1 1 calc R . .
H36C H -0.2785 0.3125 0.0803 0.055 Uiso 1 1 calc R . .
C37 C -0.22840(7) 0.47442(11) 0.13011(5) 0.0212(3) Uani 1 1 d . . .
H37A H -0.2624 0.4216 0.1305 0.025 Uiso 1 1 calc R . .
H37B H -0.2114 0.4937 0.1602 0.025 Uiso 1 1 calc R . .
C38 C -0.26425(9) 0.56200(13) 0.10635(6) 0.0338(4) Uani 1 1 d . . .
H38A H -0.2316 0.6158 0.1067 0.051 Uiso 1 1 calc R . .
H38B H -0.3021 0.5829 0.1205 0.051 Uiso 1 1 calc R . .
H38C H -0.2821 0.5436 0.0766 0.051 Uiso 1 1 calc R . .
C39 C -0.03762(8) 0.37688(11) 0.00543(4) 0.0231(3) Uani 1 1 d . . .
H39 H -0.0568 0.3146 0.0094 0.028 Uiso 1 1 calc R . .
C40 C 0.02564(8) 0.39273(11) 0.03268(4) 0.0231(3) Uani 1 1 d D . .
H40 H 0.0411(9) 0.3361(12) 0.0474(5) 0.028 Uiso 1 1 d D . .
C41 C 0.07320(8) 0.47053(12) 0.04108(4) 0.0237(3) Uani 1 1 d D . .
H41 H 0.1131(9) 0.4497(12) 0.0589(6) 0.028 Uiso 1 1 d D . .
C42 C 0.07795(8) 0.56721(12) 0.02594(5) 0.0235(3) Uani 1 1 d . . .
H42 H 0.1170 0.6013 0.0403 0.028 Uiso 1 1 calc R . .
C43 C 0.2714(3) 0.4300(6) 0.04624(19) 0.0729(17) Uani 0.50 1 d PU A 1
H43A H 0.2628 0.3595 0.0469 0.109 Uiso 0.50 1 calc PR A 1
H43B H 0.2301 0.4634 0.0318 0.109 Uiso 0.50 1 calc PR A 1
H43C H 0.2836 0.4545 0.0756 0.109 Uiso 0.50 1 calc PR A 1
C44 C 0.32898(15) 0.4490(3) 0.02247(10) 0.0459(11) Uani 0.50 1 d PGU A 1
C45 C 0.36779(18) 0.3713(2) 0.01160(10) 0.0470(11) Uani 0.50 1 d PGU A 1
H45 H 0.3576 0.3065 0.0192 0.056 Uiso 0.50 1 calc PR A 1
C46 C 0.42154(16) 0.3885(2) -0.01039(9) 0.0477(10) Uani 0.50 1 d PGU A 1
H46 H 0.4481 0.3354 -0.0178 0.057 Uiso 0.50 1 calc PR A 1
C47 C 0.43648(14) 0.4834(3) -0.02151(9) 0.0540(11) Uani 0.50 1 d PGU A 1
H47 H 0.4732 0.4951 -0.0365 0.065 Uiso 0.50 1 calc PR A 1
C48 C 0.39767(18) 0.5611(2) -0.01064(11) 0.0525(13) Uani 0.50 1 d PGU A 1
H48 H 0.4079 0.6259 -0.0182 0.063 Uiso 0.50 1 calc PR A 1
C49 C 0.34392(17) 0.5439(2) 0.01134(11) 0.0494(12) Uani 0.50 1 d PGU A 1
H49 H 0.3174 0.5970 0.0188 0.059 Uiso 0.50 1 calc PR A 1
C43' C 0.3746(5) 0.5817(8) 0.0048(3) 0.116(3) Uani 0.50 1 d PU B 2
H43D H 0.3641 0.6219 0.0284 0.175 Uiso 0.50 1 calc PR B 2
H43E H 0.3516 0.6090 -0.0225 0.175 Uiso 0.50 1 calc PR B 2
H43F H 0.4241 0.5812 0.0054 0.175 Uiso 0.50 1 calc PR B 2
C44' C 0.3505(3) 0.4815(3) 0.00941(13) 0.086(2) Uani 0.50 1 d PGU B 2
C45' C 0.2901(2) 0.4698(3) 0.02546(11) 0.084(2) Uani 0.50 1 d PGU B 2
H45' H 0.2660 0.5255 0.0329 0.101 Uiso 0.50 1 calc PR B 2
C46' C 0.26489(18) 0.3766(4) 0.03067(11) 0.091(2) Uani 0.50 1 d PGU B 2
H46' H 0.2236 0.3685 0.0416 0.109 Uiso 0.50 1 calc PR B 2
C47' C 0.3002(2) 0.2951(3) 0.01983(11) 0.0857(18) Uani 0.50 1 d PGU B 2
H47' H 0.2829 0.2314 0.0234 0.103 Uiso 0.50 1 calc PR B 2
C48' C 0.3606(2) 0.3069(3) 0.00378(11) 0.0756(18) Uani 0.50 1 d PGU B 2
H48' H 0.3847 0.2512 -0.0036 0.091 Uiso 0.50 1 calc PR B 2
C49' C 0.38581(18) 0.4001(4) -0.00143(12) 0.0792(19) Uani 0.50 1 d PGU B 2
H49' H 0.4271 0.4081 -0.0124 0.095 Uiso 0.50 1 calc PR B 2

loop_
_atom_site_aniso_label
_atom_site_aniso_U_11
_atom_site_aniso_U_22
_atom_site_aniso_U_33
_atom_site_aniso_U_23
_atom_site_aniso_U_13
_atom_site_aniso_U_12
Sm1 0.01279(3) 0.01416(3) 0.01184(3) 0.00097(2) 0.00212(2) 0.00072(2)
N1 0.0143(5) 0.0160(5) 0.0152(5) 0.0021(4) 0.0013(4) 0.0002(4)
N2 0.0138(4) 0.0165(5) 0.0136(5) 0.0008(4) 0.0016(4) 0.0002(4)
N3 0.0148(5) 0.0148(5) 0.0171(5) 0.0004(4) 0.0017(4) -0.0005(4)
N4 0.0146(5) 0.0166(5) 0.0137(5) 0.0008(4) 0.0034(4) 0.0005(4)
C1 0.0137(5) 0.0184(6) 0.0156(5) 0.0009(4) 0.0014(4) -0.0013(4)
C2 0.0159(5) 0.0222(6) 0.0178(6) 0.0020(5) 0.0034(4) -0.0033(5)
C3 0.0204(6) 0.0185(6) 0.0166(6) 0.0044(5) 0.0011(5) -0.0039(5)
C4 0.0165(5) 0.0146(5) 0.0156(5) 0.0018(4) -0.0004(4) -0.0011(4)
C5 0.0172(6) 0.0146(5) 0.0178(6) 0.0021(4) -0.0009(4) -0.0006(4)
C6 0.0249(7) 0.0181(6) 0.0221(6) -0.0031(5) -0.0018(5) 0.0008(5)
C7 0.0363(9) 0.0232(8) 0.0393(9) -0.0069(6) -0.0019(7) -0.0080(6)
C8 0.0218(6) 0.0185(6) 0.0221(6) 0.0068(5) -0.0013(5) 0.0001(5)
C9 0.0273(7) 0.0278(8) 0.0320(8) 0.0084(6) -0.0016(6) 0.0072(6)
C10 0.0160(5) 0.0143(5) 0.0149(5) 0.0013(4) -0.0004(4) 0.0017(4)
C11 0.0193(6) 0.0190(6) 0.0156(6) 0.0001(5) 0.0025(4) 0.0034(5)
C12 0.0158(5) 0.0210(6) 0.0183(6) 0.0030(5) 0.0050(4) 0.0020(5)
C13 0.0129(5) 0.0175(6) 0.0164(5) 0.0032(4) 0.0010(4) 0.0010(4)
C14 0.0202(6) 0.0237(6) 0.0143(5) -0.0013(5) 0.0046(4) -0.0030(5)
C15 0.0142(5) 0.0181(5) 0.0182(6) 0.0022(5) -0.0011(4) -0.0019(4)
C16 0.0176(6) 0.0256(7) 0.0284(7) 0.0026(6) 0.0029(5) -0.0046(5)
C17 0.0275(8) 0.0325(8) 0.0313(8) 0.0087(7) 0.0063(6) -0.0091(6)
C18 0.0190(6) 0.0238(7) 0.0208(6) 0.0029(5) -0.0043(5) -0.0010(5)
C19 0.0381(9) 0.0395(10) 0.0327(9) 0.0070(7) -0.0061(7) 0.0146(8)
C20 0.0157(5) 0.0174(6) 0.0164(6) 0.0012(4) 0.0005(4) -0.0019(4)
C21 0.0223(6) 0.0211(6) 0.0169(6) -0.0010(5) -0.0002(5) -0.0038(5)
C22 0.0251(7) 0.0186(6) 0.0205(6) -0.0034(5) 0.0027(5) -0.0014(5)
C23 0.0187(6) 0.0155(6) 0.0188(6) -0.0010(5) 0.0038(5) -0.0005(4)
C24 0.0180(6) 0.0140(5) 0.0199(6) -0.0001(4) 0.0046(5) 0.0007(4)
C25 0.0238(7) 0.0182(6) 0.0288(7) -0.0038(5) 0.0072(5) 0.0026(5)
C26 0.0237(7) 0.0261(8) 0.0452(9) -0.0046(7) 0.0064(7) 0.0077(6)
C27 0.0210(6) 0.0185(6) 0.0262(7) 0.0044(5) 0.0055(5) -0.0007(5)
C28 0.0306(8) 0.0254(8) 0.0388(9) 0.0012(6) 0.0071(7) -0.0091(6)
C29 0.0147(5) 0.0146(5) 0.0174(6) 0.0018(4) 0.0046(4) 0.0013(4)
C30 0.0187(6) 0.0187(6) 0.0156(5) 0.0046(5) 0.0049(4) 0.0031(5)
C31 0.0178(5) 0.0196(6) 0.0133(5) 0.0016(5) 0.0024(4) 0.0033(5)
C32 0.0135(5) 0.0165(5) 0.0145(5) 0.0007(4) 0.0016(4) 0.0022(4)
C33 0.0243(6) 0.0256(7) 0.0135(6) -0.0006(5) 0.0059(5) -0.0032(5)
C34 0.0134(5) 0.0188(6) 0.0164(6) 0.0026(4) 0.0019(4) 0.0010(4)
C35 0.0197(6) 0.0221(6) 0.0174(6) 0.0013(5) -0.0002(5) -0.0014(5)
C36 0.0467(10) 0.0355(9) 0.0252(8) -0.0020(7) 0.0015(7) -0.0189(8)
C37 0.0150(6) 0.0265(7) 0.0229(6) 0.0016(5) 0.0053(5) 0.0014(5)
C38 0.0281(8) 0.0367(9) 0.0378(9) 0.0071(7) 0.0093(7) 0.0146(7)
C39 0.0293(7) 0.0230(6) 0.0192(6) -0.0001(5) 0.0107(5) 0.0009(6)
C40 0.0313(7) 0.0247(7) 0.0146(6) 0.0043(5) 0.0077(5) 0.0100(6)
C41 0.0224(6) 0.0362(8) 0.0128(6) 0.0033(5) 0.0042(5) 0.0093(6)
C42 0.0218(6) 0.0322(7) 0.0175(6) -0.0035(5) 0.0066(5) 0.0002(6)
C43 0.040(3) 0.127(6) 0.051(3) -0.003(3) 0.007(2) 0.005(3)
C44 0.031(2) 0.084(3) 0.0199(19) -0.007(2) -0.0012(15) 0.017(2)
C45 0.041(2) 0.061(3) 0.037(3) -0.005(2) 0.0021(18) 0.011(2)
C46 0.041(2) 0.068(3) 0.035(2) -0.0075(19) 0.0061(17) 0.019(2)
C47 0.046(2) 0.081(3) 0.036(2) -0.003(2) 0.0089(18) -0.002(2)
C48 0.058(3) 0.060(3) 0.035(2) 0.004(2) -0.005(2) -0.002(2)
C49 0.040(2) 0.071(3) 0.032(2) -0.007(2) -0.0094(18) 0.022(2)
C43' 0.087(6) 0.168(7) 0.080(6) 0.006(6) -0.029(5) 0.038(5)
C44' 0.090(5) 0.115(5) 0.038(3) -0.003(3) -0.029(3) 0.046(4)
C45' 0.104(5) 0.118(4) 0.025(2) -0.002(3) -0.001(3) 0.080(4)
C46' 0.092(5) 0.150(6) 0.030(3) 0.001(3) 0.006(3) 0.059(4)
C47' 0.096(4) 0.116(5) 0.040(3) 0.002(3) -0.003(3) 0.034(4)
C48' 0.079(4) 0.107(4) 0.034(2) -0.014(3) -0.010(2) 0.059(3)
C49' 0.048(3) 0.141(6) 0.041(3) -0.011(4) -0.011(3) 0.043(3)

loop_
_atom_type_symbol
_atom_type_description
_atom_type_scat_dispersion_real
_atom_type_scat_dispersion_imag
_atom_type_scat_source
C C 0.0033 0.0016 'International Tables Vol C Tables 4.2.6.8 and 6.1.1.4'
H H 0.0000 0.0000 'International Tables Vol C Tables 4.2.6.8 and 6.1.1.4'
N N 0.0061 0.0033 'International Tables Vol C Tables 4.2.6.8 and 6.1.1.4'
Sm Sm -0.1638 3.4418 'International Tables Vol C Tables 4.2.6.8 and 6.1.1.4'

loop_
_geom_angle_atom_site_label_1
_geom_angle_atom_site_label_2
_geom_angle_atom_site_label_3
_geom_angle
_geom_angle_site_symmetry_1
N1 Sm1 N3 123.14(4) .
N1 Sm1 C41 129.08(4) .
N3 Sm1 C41 107.30(4) .
N1 Sm1 N4 76.71(4) .
N3 Sm1 N4 75.61(3) .
C41 Sm1 N4 126.33(4) .
N1 Sm1 C40 99.08(4) .
N3 Sm1 C40 137.36(4) .
C41 Sm1 C40 30.10(5) .
N4 Sm1 C40 124.60(4) .
N1 Sm1 N2 74.63(3) .
N3 Sm1 N2 74.03(3) .
C41 Sm1 N2 116.87(4) .
N4 Sm1 N2 115.26(3) .
C40 Sm1 N2 116.48(4) .
N1 Sm1 C29 105.60(4) .
N3 Sm1 C29 63.02(4) .
C41 Sm1 C29 102.66(4) .
N4 Sm1 C29 29.32(3) .
C40 Sm1 C29 114.37(4) .
N2 Sm1 C29 128.40(3) .
N1 Sm1 C32 63.13(4) .
N3 Sm1 C32 104.59(4) .
C41 Sm1 C32 112.87(4) .
N4 Sm1 C32 29.25(3) .
C40 Sm1 C32 99.29(4) .
N2 Sm1 C32 128.14(3) .
C29 Sm1 C32 47.86(4) .
N1 Sm1 C30 109.72(4) .
N3 Sm1 C30 84.84(4) .
C41 Sm1 C30 79.27(4) .
N4 Sm1 C30 47.17(3) .
C40 Sm1 C30 86.34(4) .
N2 Sm1 C30 156.30(3) .
C29 Sm1 C30 28.13(4) .
C32 Sm1 C30 47.02(4) .
N1 Sm1 C31 84.10(4) .
N3 Sm1 C31 109.89(4) .
C41 Sm1 C31 85.30(4) .
N4 Sm1 C31 47.12(3) .
C40 Sm1 C31 77.51(4) .
N2 Sm1 C31 155.91(4) .
C29 Sm1 C31 47.07(4) .
C32 Sm1 C31 28.05(4) .
C30 Sm1 C31 28.66(4) .
N1 Sm1 C10 62.27(4) .
N3 Sm1 C10 101.87(3) .
C41 Sm1 C10 103.35(4) .
N4 Sm1 C10 129.09(3) .
C40 Sm1 C10 92.04(4) .
N2 Sm1 C10 28.38(3) .
C29 Sm1 C10 152.96(4) .
C32 Sm1 C10 125.30(4) .
C30 Sm1 C10 171.49(4) .
C31 Sm1 C10 142.92(4) .
N1 Sm1 C13 102.27(3) .
N3 Sm1 C13 61.06(4) .
C41 Sm1 C13 95.57(4) .
N4 Sm1 C13 127.39(3) .
C40 Sm1 C13 107.68(4) .
N2 Sm1 C13 28.01(3) .
C29 Sm1 C13 124.03(4) .
C32 Sm1 C13 151.31(4) .
C30 Sm1 C13 142.54(4) .
C31 Sm1 C13 170.77(4) .
C10 Sm1 C13 45.76(3) .
C1 N1 C4 104.67(10) .
C1 N1 Sm1 124.43(8) .
C4 N1 Sm1 126.43(8) .
C13 N2 C10 109.32(11) .
C13 N2 C14 125.17(11) .
C10 N2 C14 125.14(11) .
C13 N2 Sm1 83.49(7) .
C10 N2 Sm1 81.41(7) .
C14 N2 Sm1 108.61(8) .
C23 N3 C20 104.48(11) .
C23 N3 Sm1 124.77(8) .
C20 N3 Sm1 128.03(8) .
C32 N4 C29 108.94(10) .
C32 N4 C33 125.69(11) .
C29 N4 C33 125.05(11) .
C32 N4 Sm1 79.10(7) .
C29 N4 Sm1 78.71(7) .
C33 N4 Sm1 114.41(8) .
C2 C1 N1 111.34(11) .
C2 C1 C34 128.83(12) .
N1 C1 C34 119.10(11) .
C1 C2 C3 106.20(12) .
C1 C2 H2 126.9 .
C3 C2 H2 126.9 .
C4 C3 C2 106.75(11) .
C4 C3 H3 126.6 .
C2 C3 H3 126.6 .
C3 C4 N1 110.99(11) .
C3 C4 C5 128.89(12) .
N1 C4 C5 119.84(11) .
C4 C5 C10 108.93(10) .
C4 C5 C8 110.84(11) .
C10 C5 C8 110.28(10) .
C4 C5 C6 108.67(10) .
C10 C5 C6 107.49(11) .
C8 C5 C6 110.54(11) .
C7 C6 C5 115.01(13) .
C7 C6 H6A 108.5 .
C5 C6 H6A 108.5 .
C7 C6 H6B 108.5 .
C5 C6 H6B 108.5 .
H6A C6 H6B 107.5 .
C6 C7 H7A 109.5 .
C6 C7 H7B 109.5 .
H7A C7 H7B 109.5 .
C6 C7 H7C 109.5 .
H7A C7 H7C 109.5 .
H7B C7 H7C 109.5 .
C9 C8 C5 115.53(12) .
C9 C8 H8A 108.4 .
C5 C8 H8A 108.4 .
C9 C8 H8B 108.4 .
C5 C8 H8B 108.4 .
H8A C8 H8B 107.5 .
C8 C9 H9A 109.5 .
C8 C9 H9B 109.5 .
H9A C9 H9B 109.5 .
C8 C9 H9C 109.5 .
H9A C9 H9C 109.5 .
H9B C9 H9C 109.5 .
C11 C10 N2 106.96(11) .
C11 C10 C5 129.48(12) .
N2 C10 C5 123.51(12) .
C11 C10 Sm1 83.82(8) .
N2 C10 Sm1 70.21(6) .
C5 C10 Sm1 113.43(8) .
C10 C11 C12 108.48(12) .
C10 C11 H11 125.8 .
C12 C11 H11 125.8 .
C13 C12 C11 108.31(12) .
C13 C12 H12 125.8 .
C11 C12 H12 125.8 .
C12 C13 N2 106.82(11) .
C12 C13 C15 129.70(12) .
N2 C13 C15 123.47(12) .
C12 C13 Sm1 83.21(8) .
N2 C13 Sm1 68.50(6) .
C15 C13 Sm1 114.51(8) .
N2 C14 H14A 109.5 .
N2 C14 H14B 109.5 .
H14A C14 H14B 109.5 .
N2 C14 H14C 109.5 .
H14A C14 H14C 109.5 .
H14B C14 H14C 109.5 .
C20 C15 C13 108.95(10) .
C20 C15 C16 108.87(11) .
C13 C15 C16 110.04(12) .
C20 C15 C18 111.03(11) .
C13 C15 C18 110.46(11) .
C16 C15 C18 107.48(11) .
C17 C16 C15 116.75(12) .
C17 C16 H16A 108.1 .
C15 C16 H16A 108.1 .
C17 C16 H16B 108.1 .
C15 C16 H16B 108.1 .
H16A C16 H16B 107.3 .
C16 C17 H17A 109.5 .
C16 C17 H17B 109.5 .
H17A C17 H17B 109.5 .
C16 C17 H17C 109.5 .
H17A C17 H17C 109.5 .
H17B C17 H17C 109.5 .
C19 C18 C15 115.28(13) .
C19 C18 H18A 108.5 .
C15 C18 H18A 108.5 .
C19 C18 H18B 108.5 .
C15 C18 H18B 108.5 .
H18A C18 H18B 107.5 .
C18 C19 H19A 109.5 .
C18 C19 H19B 109.5 .
H19A C19 H19B 109.5 .
C18 C19 H19C 109.5 .
H19A C19 H19C 109.5 .
H19B C19 H19C 109.5 .
C21 C20 N3 111.20(12) .
C21 C20 C15 127.28(12) .
N3 C20 C15 120.92(11) .
C20 C21 C22 106.53(12) .
C20 C21 H21 126.7 .
C22 C21 H21 126.7 .
C23 C22 C21 106.49(12) .
C23 C22 H22 126.8 .
C21 C22 H22 126.8 .
C22 C23 N3 111.28(12) .
C22 C23 C24 128.16(12) .
N3 C23 C24 119.94(11) .
C29 C24 C23 108.39(10) .
C29 C24 C25 111.23(11) .
C23 C24 C25 111.26(11) .
C29 C24 C27 106.85(11) .
C23 C24 C27 108.81(11) .
C25 C24 C27 110.16(11) .
C26 C25 C24 114.30(12) .
C26 C25 H25A 108.7 .
C24 C25 H25A 108.7 .
C26 C25 H25B 108.7 .
C24 C25 H25B 108.7 .
H25A C25 H25B 107.6 .
C25 C26 H26A 109.5 .
C25 C26 H26B 109.5 .
H26A C26 H26B 109.5 .
C25 C26 H26C 109.5 .
H26A C26 H26C 109.5 .
H26B C26 H26C 109.5 .
C28 C27 C24 115.52(12) .
C28 C27 H27A 108.4 .
C24 C27 H27A 108.4 .
C28 C27 H27B 108.4 .
C24 C27 H27B 108.4 .
H27A C27 H27B 107.5 .
C27 C28 H28A 109.5 .
C27 C28 H28B 109.5 .
H28A C28 H28B 109.5 .
C27 C28 H28C 109.5 .
H28A C28 H28C 109.5 .
H28B C28 H28C 109.5 .
C30 C29 N4 107.09(11) .
C30 C29 C24 129.23(12) .
N4 C29 C24 123.68(11) .
C30 C29 Sm1 77.87(8) .
N4 C29 Sm1 71.97(7) .
C24 C29 Sm1 115.86(8) .
C29 C30 C31 108.35(11) .
C29 C30 Sm1 74.00(7) .
C31 C30 Sm1 75.83(7) .
C29 C30 H30 125.8 .
C31 C30 H30 125.8 .
Sm1 C30 H30 116.4 .
C32 C31 C30 108.35(11) .
C32 C31 Sm1 74.23(7) .
C30 C31 Sm1 75.51(7) .
C32 C31 H31 125.8 .
C30 C31 H31 125.8 .
Sm1 C31 H31 116.5 .
C31 C32 N4 107.14(11) .
C31 C32 C34 129.19(12) .
N4 C32 C34 123.66(11) .
C31 C32 Sm1 77.72(8) .
N4 C32 Sm1 71.65(7) .
C34 C32 Sm1 115.10(8) .
N4 C33 H33A 109.5 .
N4 C33 H33B 109.5 .
H33A C33 H33B 109.5 .
N4 C33 H33C 109.5 .
H33A C33 H33C 109.5 .
H33B C33 H33C 109.5 .
C1 C34 C32 108.31(10) .
C1 C34 C37 111.68(11) .
C32 C34 C37 111.39(11) .
C1 C34 C35 108.45(11) .
C32 C34 C35 106.51(11) .
C37 C34 C35 110.30(11) .
C36 C35 C34 114.97(12) .
C36 C35 H35A 108.5 .
C34 C35 H35A 108.5 .
C36 C35 H35B 108.5 .
C34 C35 H35B 108.5 .
H35A C35 H35B 107.5 .
C35 C36 H36A 109.5 .
C35 C36 H36B 109.5 .
H36A C36 H36B 109.5 .
C35 C36 H36C 109.5 .
H36A C36 H36C 109.5 .
H36B C36 H36C 109.5 .
C38 C37 C34 114.64(12) .
C38 C37 H37A 108.6 .
C34 C37 H37A 108.6 .
C38 C37 H37B 108.6 .
C34 C37 H37B 108.6 .
H37A C37 H37B 107.6 .
C37 C38 H38A 109.5 .
C37 C38 H38B 109.5 .
H38A C38 H38B 109.5 .
C37 C38 H38C 109.5 .
H38A C38 H38C 109.5 .
H38B C38 H38C 109.5 .
C42 C39 C40 133.88(15) 5_565
C42 C39 H39 113.1 5_565
C40 C39 H39 113.1 .
C39 C40 C41 136.32(14) .
C39 C40 Sm1 116.78(10) .
C41 C40 Sm1 73.11(8) .
C39 C40 H40 111.2(11) .
C41 C40 H40 112.4(11) .
Sm1 C40 H40 82.2(11) .
C42 C41 C40 135.98(13) .
C42 C41 Sm1 113.87(10) .
C40 C41 Sm1 76.80(8) .
C42 C41 H41 113.0(11) .
C40 C41 H41 110.6(11) .
Sm1 C41 H41 82.9(12) .
C39 C42 C41 133.73(14) 5_565
C39 C42 H42 113.1 5_565
C41 C42 H42 113.1 .
C45 C44 C49 120.0 .
C45 C44 C43 119.7(4) .
C49 C44 C43 120.3(4) .
C46 C45 C44 120.0 .
C46 C45 H45 120.0 .
C44 C45 H45 120.0 .
C45 C46 C47 120.0 .
C45 C46 H46 120.0 .
C47 C46 H46 120.0 .
C48 C47 C46 120.0 .
C48 C47 H47 120.0 .
C46 C47 H47 120.0 .
C49 C48 C47 120.0 .
C49 C48 H48 120.0 .
C47 C48 H48 120.0 .
C48 C49 C44 120.0 .
C48 C49 H49 120.0 .
C44 C49 H49 120.0 .
C44' C43' H43D 109.5 .
C44' C43' H43E 109.5 .
H43D C43' H43E 109.5 .
C44' C43' H43F 109.5 .
H43D C43' H43F 109.5 .
H43E C43' H43F 109.5 .
C45' C44' C49' 120.0 .
C45' C44' C43' 117.4(5) .
C49' C44' C43' 122.6(5) .
C44' C45' C46' 120.0 .
C44' C45' H45' 120.0 .
C46' C45' H45' 120.0 .
C47' C46' C45' 120.0 .
C47' C46' H46' 120.0 .
C45' C46' H46' 120.0 .
C46' C47' C48' 120.0 .
C46' C47' H47' 120.0 .
C48' C47' H47' 120.0 .
C49' C48' C47' 120.0 .
C49' C48' H48' 120.0 .
C47' C48' H48' 120.0 .
C48' C49' C44' 120.0 .
C48' C49' H49' 120.0 .
C44' C49' H49' 120.0 .

loop_
_geom_bond_atom_site_label_1
_geom_bond_atom_site_label_2
_geom_bond_distance
_geom_bond_site_symmetry_2
Sm1 N1 2.4841(11) .
Sm1 N3 2.4983(11) .
Sm1 C41 2.7040(14) .
Sm1 N4 2.7299(11) .
Sm1 C40 2.7512(14) .
Sm1 N2 2.7770(10) .
Sm1 C29 2.8153(12) .
Sm1 C32 2.8242(12) .
Sm1 C30 2.8634(13) .
Sm1 C31 2.8676(13) .
Sm1 C10 2.9182(12) .
Sm1 C13 2.9655(12) .
N1 C1 1.3884(17) .
N1 C4 1.3926(16) .
N2 C13 1.4019(17) .
N2 C10 1.4030(16) .
N2 C14 1.4733(17) .
N3 C23 1.3890(17) .
N3 C20 1.3938(16) .
N4 C32 1.4054(16) .
N4 C29 1.4057(17) .
N4 C33 1.4639(17) .
C1 C2 1.3808(18) .
C1 C34 1.5116(18) .
C2 C3 1.4191(19) .
C2 H2 0.9500 .
C3 C4 1.3783(19) .
C3 H3 0.9500 .
C4 C5 1.5113(19) .
C5 C10 1.5126(18) .
C5 C8 1.5524(18) .
C5 C6 1.5579(19) .
C6 C7 1.523(2) .
C6 H6A 0.9900 .
C6 H6B 0.9900 .
C7 H7A 0.9800 .
C7 H7B 0.9800 .
C7 H7C 0.9800 .
C8 C9 1.526(2) .
C8 H8A 0.9900 .
C8 H8B 0.9900 .
C9 H9A 0.9800 .
C9 H9B 0.9800 .
C9 H9C 0.9800 .
C10 C11 1.3751(19) .
C11 C12 1.4181(19) .
C11 H11 0.9500 .
C12 C13 1.3810(19) .
C12 H12 0.9500 .
C13 C15 1.5095(18) .
C14 H14A 0.9800 .
C14 H14B 0.9800 .
C14 H14C 0.9800 .
C15 C20 1.5080(19) .
C15 C16 1.557(2) .
C15 C18 1.5621(19) .
C16 C17 1.525(2) .
C16 H16A 0.9900 .
C16 H16B 0.9900 .
C17 H17A 0.9800 .
C17 H17B 0.9800 .
C17 H17C 0.9800 .
C18 C19 1.517(2) .
C18 H18A 0.9900 .
C18 H18B 0.9900 .
C19 H19A 0.9800 .
C19 H19B 0.9800 .
C19 H19C 0.9800 .
C20 C21 1.3789(19) .
C21 C22 1.416(2) .
C21 H21 0.9500 .
C22 C23 1.3805(18) .
C22 H22 0.9500 .
C23 C24 1.5124(18) .
C24 C29 1.5054(18) .
C24 C25 1.5516(19) .
C24 C27 1.5669(19) .
C25 C26 1.528(2) .
C25 H25A 0.9900 .
C25 H25B 0.9900 .
C26 H26A 0.9800 .
C26 H26B 0.9800 .
C26 H26C 0.9800 .
C27 C28 1.525(2) .
C27 H27A 0.9900 .
C27 H27B 0.9900 .
C28 H28A 0.9800 .
C28 H28B 0.9800 .
C28 H28C 0.9800 .
C29 C30 1.3808(17) .
C30 C31 1.4183(19) .
C30 H30 0.9500 .
C31 C32 1.3800(18) .
C31 H31 0.9500 .
C32 C34 1.5134(19) .
C33 H33A 0.9800 .
C33 H33B 0.9800 .
C33 H33C 0.9800 .
C34 C37 1.5529(19) .
C34 C35 1.5622(18) .
C35 C36 1.520(2) .
C35 H35A 0.9900 .
C35 H35B 0.9900 .
C36 H36A 0.9800 .
C36 H36B 0.9800 .
C36 H36C 0.9800 .
C37 C38 1.525(2) .
C37 H37A 0.9900 .
C37 H37B 0.9900 .
C38 H38A 0.9800 .
C38 H38B 0.9800 .
C38 H38C 0.9800 .
C39 C42 1.393(2) 5_565
C39 C40 1.413(2) .
C39 H39 0.9500 .
C40 C41 1.417(2) .
C40 H40 0.929(15) .
C41 C42 1.416(2) .
C41 H41 0.935(16) .
C42 C39 1.393(2) 5_565
C42 H42 0.9500 .
C43 C44 1.495(6) .
C43 H43A 0.9800 .
C43 H43B 0.9800 .
C43 H43C 0.9800 .
C44 C45 1.3900 .
C44 C49 1.3900 .
C45 C46 1.3900 .
C45 H45 0.9500 .
C46 C47 1.3900 .
C46 H46 0.9500 .
C47 C48 1.3900 .
C47 H47 0.9500 .
C48 C49 1.3900 .
C48 H48 0.9500 .
C49 H49 0.9500 .
C43' C44' 1.467(11) .
C43' H43D 0.9800 .
C43' H43E 0.9800 .
C43' H43F 0.9800 .
C44' C45' 1.3900 .
C44' C49' 1.3900 .
C45' C46' 1.3900 .
C45' H45' 0.9500 .
C46' C47' 1.3900 .
C46' H46' 0.9500 .
C47' C48' 1.3900 .
C47' H47' 0.9500 .
C48' C49' 1.3900 .
C48' H48' 0.9500 .
C49' H49' 0.9500 .

loop_
_geom_torsion_atom_site_label_1
_geom_torsion_atom_site_label_2
_geom_torsion_atom_site_label_3
_geom_torsion_atom_site_label_4
_geom_torsion
_geom_torsion_site_symmetry_1
_geom_torsion_site_symmetry_4
N3 Sm1 N1 C1 77.09(10) . .
C41 Sm1 N1 C1 -111.89(10) . .
N4 Sm1 N1 C1 14.43(9) . .
C40 Sm1 N1 C1 -109.15(10) . .
N2 Sm1 N1 C1 135.74(10) . .
C29 Sm1 N1 C1 9.44(10) . .
C32 Sm1 N1 C1 -13.28(9) . .
C30 Sm1 N1 C1 -19.80(10) . .
C31 Sm1 N1 C1 -32.84(10) . .
C10 Sm1 N1 C1 163.33(11) . .
C13 Sm1 N1 C1 140.39(9) . .
N3 Sm1 N1 C4 -75.50(11) . .
C41 Sm1 N1 C4 95.52(11) . .
N4 Sm1 N1 C4 -138.16(11) . .
C40 Sm1 N1 C4 98.26(10) . .
N2 Sm1 N1 C4 -16.85(10) . .
C29 Sm1 N1 C4 -143.15(10) . .
C32 Sm1 N1 C4 -165.87(11) . .
C30 Sm1 N1 C4 -172.39(10) . .
C31 Sm1 N1 C4 174.56(11) . .
C10 Sm1 N1 C4 10.74(10) . .
C13 Sm1 N1 C4 -12.20(11) . .
N1 Sm1 N2 C13 170.30(8) . .
N3 Sm1 N2 C13 -57.76(7) . .
C41 Sm1 N2 C13 43.88(8) . .
N4 Sm1 N2 C13 -122.87(7) . .
C40 Sm1 N2 C13 77.66(8) . .
C29 Sm1 N2 C13 -91.76(8) . .
C32 Sm1 N2 C13 -153.98(7) . .
C30 Sm1 N2 C13 -85.55(11) . .
C31 Sm1 N2 C13 -160.87(9) . .
C10 Sm1 N2 C13 110.73(10) . .
N1 Sm1 N2 C10 59.57(7) . .
N3 Sm1 N2 C10 -168.49(8) . .
C41 Sm1 N2 C10 -66.85(8) . .
N4 Sm1 N2 C10 126.40(7) . .
C40 Sm1 N2 C10 -33.07(8) . .
C29 Sm1 N2 C10 157.51(7) . .
C32 Sm1 N2 C10 95.29(8) . .
C30 Sm1 N2 C10 163.72(9) . .
C31 Sm1 N2 C10 88.40(11) . .
C13 Sm1 N2 C10 -110.73(10) . .
N1 Sm1 N2 C14 -64.72(8) . .
N3 Sm1 N2 C14 67.23(8) . .
C41 Sm1 N2 C14 168.87(8) . .
N4 Sm1 N2 C14 2.12(9) . .
C40 Sm1 N2 C14 -157.35(8) . .
C29 Sm1 N2 C14 33.22(9) . .
C32 Sm1 N2 C14 -28.99(9) . .
C30 Sm1 N2 C14 39.44(13) . .
C31 Sm1 N2 C14 -35.88(13) . .
C10 Sm1 N2 C14 -124.28(11) . .
C13 Sm1 N2 C14 124.99(11) . .
N1 Sm1 N3 C23 -82.84(11) . .
C41 Sm1 N3 C23 104.45(10) . .
N4 Sm1 N3 C23 -19.66(10) . .
C40 Sm1 N3 C23 106.28(11) . .
N2 Sm1 N3 C23 -141.77(11) . .
C29 Sm1 N3 C23 8.76(10) . .
C32 Sm1 N3 C23 -15.66(11) . .
C30 Sm1 N3 C23 27.38(10) . .
C31 Sm1 N3 C23 13.22(11) . .
C10 Sm1 N3 C23 -147.34(10) . .
C13 Sm1 N3 C23 -168.77(11) . .
N1 Sm1 N3 C20 75.49(11) . .
C41 Sm1 N3 C20 -97.21(11) . .
N4 Sm1 N3 C20 138.68(11) . .
C40 Sm1 N3 C20 -95.38(12) . .
N2 Sm1 N3 C20 16.57(10) . .
C29 Sm1 N3 C20 167.10(12) . .
C32 Sm1 N3 C20 142.68(11) . .
C30 Sm1 N3 C20 -174.28(11) . .
C31 Sm1 N3 C20 171.56(10) . .
C10 Sm1 N3 C20 11.00(11) . .
C13 Sm1 N3 C20 -10.43(10) . .
N1 Sm1 N4 C32 -58.09(7) . .
N3 Sm1 N4 C32 172.07(8) . .
C41 Sm1 N4 C32 70.98(9) . .
C40 Sm1 N4 C32 33.86(9) . .
N2 Sm1 N4 C32 -123.73(7) . .
C29 Sm1 N4 C32 112.05(10) . .
C30 Sm1 N4 C32 75.68(8) . .
C31 Sm1 N4 C32 36.22(7) . .
C10 Sm1 N4 C32 -94.19(8) . .
C13 Sm1 N4 C32 -153.50(7) . .
N1 Sm1 N4 C29 -170.14(7) . .
N3 Sm1 N4 C29 60.02(7) . .
C41 Sm1 N4 C29 -41.07(9) . .
C40 Sm1 N4 C29 -78.19(8) . .
N2 Sm1 N4 C29 124.22(7) . .
C32 Sm1 N4 C29 -112.05(10) . .
C30 Sm1 N4 C29 -36.37(7) . .
C31 Sm1 N4 C29 -75.83(8) . .
C10 Sm1 N4 C29 153.76(7) . .
C13 Sm1 N4 C29 94.45(7) . .
N1 Sm1 N4 C33 66.31(9) . .
N3 Sm1 N4 C33 -63.52(9) . .
C41 Sm1 N4 C33 -164.61(9) . .
C40 Sm1 N4 C33 158.26(9) . .
N2 Sm1 N4 C33 0.68(10) . .
C29 Sm1 N4 C33 -123.54(12) . .
C32 Sm1 N4 C33 124.41(12) . .
C30 Sm1 N4 C33 -159.91(11) . .
C31 Sm1 N4 C33 160.63(11) . .
C10 Sm1 N4 C33 30.22(10) . .
C13 Sm1 N4 C33 -29.09(10) . .
C4 N1 C1 C2 2.39(14) . .
Sm1 N1 C1 C2 -155.10(9) . .
C4 N1 C1 C34 -168.69(11) . .
Sm1 N1 C1 C34 33.82(15) . .
N1 C1 C2 C3 -1.80(15) . .
C34 C1 C2 C3 168.19(13) . .
C1 C2 C3 C4 0.44(15) . .
C2 C3 C4 N1 1.05(15) . .
C2 C3 C4 C5 -172.71(12) . .
C1 N1 C4 C3 -2.09(14) . .
Sm1 N1 C4 C3 154.80(9) . .
C1 N1 C4 C5 172.32(11) . .
Sm1 N1 C4 C5 -30.79(16) . .
C3 C4 C5 C10 -151.64(13) . .
N1 C4 C5 C10 35.07(15) . .
C3 C4 C5 C8 -30.13(18) . .
N1 C4 C5 C8 156.58(11) . .
C3 C4 C5 C6 91.53(16) . .
N1 C4 C5 C6 -81.75(14) . .
C4 C5 C6 C7 -57.57(15) . .
C10 C5 C6 C7 -175.31(12) . .
C8 C5 C6 C7 64.28(16) . .
C4 C5 C8 C9 -170.38(12) . .
C10 C5 C8 C9 -49.66(16) . .
C6 C5 C8 C9 69.06(15) . .
C13 N2 C10 C11 -3.21(14) . .
C14 N2 C10 C11 -176.50(11) . .
Sm1 N2 C10 C11 76.74(9) . .
C13 N2 C10 C5 174.47(11) . .
C14 N2 C10 C5 1.18(19) . .
Sm1 N2 C10 C5 -105.58(11) . .
C13 N2 C10 Sm1 -79.95(8) . .
C14 N2 C10 Sm1 106.76(11) . .
C4 C5 C10 C11 -125.69(14) . .
C8 C5 C10 C11 112.45(15) . .
C6 C5 C10 C11 -8.11(18) . .
C4 C5 C10 N2 57.19(15) . .
C8 C5 C10 N2 -64.66(16) . .
C6 C5 C10 N2 174.77(11) . .
C4 C5 C10 Sm1 -23.86(12) . .
C8 C5 C10 Sm1 -145.71(9) . .
C6 C5 C10 Sm1 93.72(10) . .
N1 Sm1 C10 C11 139.40(9) . .
N3 Sm1 C10 C11 -99.23(8) . .
C41 Sm1 C10 C11 12.01(9) . .
N4 Sm1 C10 C11 179.77(7) . .
C40 Sm1 C10 C11 40.21(8) . .
N2 Sm1 C10 C11 -110.54(11) . .
C29 Sm1 C10 C11 -151.79(8) . .
C32 Sm1 C10 C11 143.11(7) . .
C31 Sm1 C10 C11 112.05(9) . .
C13 Sm1 C10 C11 -72.72(8) . .
N1 Sm1 C10 N2 -110.07(8) . .
N3 Sm1 C10 N2 11.31(8) . .
C41 Sm1 C10 N2 122.54(7) . .
N4 Sm1 C10 N2 -69.69(8) . .
C40 Sm1 C10 N2 150.74(8) . .
C29 Sm1 C10 N2 -41.26(12) . .
C32 Sm1 C10 N2 -106.36(7) . .
C31 Sm1 C10 N2 -137.42(7) . .
C13 Sm1 C10 N2 37.82(7) . .
N1 Sm1 C10 C5 8.85(8) . .
N3 Sm1 C10 C5 130.22(9) . .
C41 Sm1 C10 C5 -118.54(9) . .
N4 Sm1 C10 C5 49.22(10) . .
C40 Sm1 C10 C5 -90.34(9) . .
N2 Sm1 C10 C5 118.91(12) . .
C29 Sm1 C10 C5 77.66(12) . .
C32 Sm1 C10 C5 12.56(10) . .
C31 Sm1 C10 C5 -18.51(12) . .
C13 Sm1 C10 C5 156.73(11) . .
N2 C10 C11 C12 2.06(14) . .
C5 C10 C11 C12 -175.43(12) . .
Sm1 C10 C11 C12 69.17(9) . .
C10 C11 C12 C13 -0.18(15) . .
C11 C12 C13 N2 -1.78(14) . .
C11 C12 C13 C15 176.80(12) . .
C11 C12 C13 Sm1 -66.84(9) . .
C10 N2 C13 C12 3.09(14) . .
C14 N2 C13 C12 176.38(11) . .
Sm1 N2 C13 C12 -75.41(9) . .
C10 N2 C13 C15 -175.60(11) . .
C14 N2 C13 C15 -2.31(19) . .
Sm1 N2 C13 C15 105.91(11) . .
C10 N2 C13 Sm1 78.50(8) . .
C14 N2 C13 Sm1 -108.21(12) . .
N1 Sm1 C13 C12 101.54(8) . .
N3 Sm1 C13 C12 -137.19(9) . .
C41 Sm1 C13 C12 -30.48(9) . .
N4 Sm1 C13 C12 -175.93(7) . .
C40 Sm1 C13 C12 -2.28(9) . .
N2 Sm1 C13 C12 111.11(11) . .
C29 Sm1 C13 C12 -139.84(8) . .
C32 Sm1 C13 C12 157.05(8) . .
C30 Sm1 C13 C12 -110.10(9) . .
C10 Sm1 C13 C12 72.75(8) . .
N1 Sm1 C13 N2 -9.57(8) . .
N3 Sm1 C13 N2 111.70(8) . .
C41 Sm1 C13 N2 -141.59(8) . .
N4 Sm1 C13 N2 72.96(8) . .
C40 Sm1 C13 N2 -113.39(7) . .
C29 Sm1 C13 N2 109.05(7) . .
C32 Sm1 C13 N2 45.94(11) . .
C30 Sm1 C13 N2 138.79(7) . .
C10 Sm1 C13 N2 -38.36(7) . .
N1 Sm1 C13 C15 -127.72(9) . .
N3 Sm1 C13 C15 -6.45(8) . .
C41 Sm1 C13 C15 100.26(9) . .
N4 Sm1 C13 C15 -45.19(10) . .
C40 Sm1 C13 C15 128.46(9) . .
N2 Sm1 C13 C15 -118.15(12) . .
C29 Sm1 C13 C15 -9.10(11) . .
C32 Sm1 C13 C15 -72.21(12) . .
C30 Sm1 C13 C15 20.64(12) . .
C10 Sm1 C13 C15 -156.51(11) . .
C12 C13 C15 C20 121.29(15) . .
N2 C13 C15 C20 -60.35(16) . .
Sm1 C13 C15 C20 19.20(13) . .
C12 C13 C15 C16 2.00(19) . .
N2 C13 C15 C16 -179.63(11) . .
Sm1 C13 C15 C16 -100.09(10) . .
C12 C13 C15 C18 -116.51(15) . .
N2 C13 C15 C18 61.86(16) . .
Sm1 C13 C15 C18 141.40(9) . .
C20 C15 C16 C17 -44.92(17) . .
C13 C15 C16 C17 74.41(16) . .
C18 C15 C16 C17 -165.26(13) . .
C20 C15 C18 C19 174.29(13) . .
C13 C15 C18 C19 53.31(17) . .
C16 C15 C18 C19 -66.75(16) . .
C23 N3 C20 C21 1.17(15) . .
Sm1 N3 C20 C21 -160.58(9) . .
C23 N3 C20 C15 -170.55(12) . .
Sm1 N3 C20 C15 27.70(17) . .
C13 C15 C20 C21 160.16(13) . .
C16 C15 C20 C21 -79.83(17) . .
C18 C15 C20 C21 38.29(19) . .
C13 C15 C20 N3 -29.56(17) . .
C16 C15 C20 N3 90.46(14) . .
C18 C15 C20 N3 -151.42(12) . .
N3 C20 C21 C22 -0.29(16) . .
C15 C20 C21 C22 170.78(13) . .
C20 C21 C22 C23 -0.72(16) . .
C21 C22 C23 N3 1.51(16) . .
C21 C22 C23 C24 -169.32(13) . .
C20 N3 C23 C22 -1.65(15) . .
Sm1 N3 C23 C22 160.88(9) . .
C20 N3 C23 C24 170.03(12) . .
Sm1 N3 C23 C24 -27.44(17) . .
C22 C23 C24 C29 -157.04(14) . .
N3 C23 C24 C29 32.83(16) . .
C22 C23 C24 C25 -34.4(2) . .
N3 C23 C24 C25 155.44(12) . .
C22 C23 C24 C27 87.12(17) . .
N3 C23 C24 C27 -83.01(15) . .
C29 C24 C25 C26 -44.13(17) . .
C23 C24 C25 C26 -165.09(13) . .
C27 C24 C25 C26 74.16(16) . .
C29 C24 C27 C28 -172.60(12) . .
C23 C24 C27 C28 -55.77(16) . .
C25 C24 C27 C28 66.44(16) . .
C32 N4 C29 C30 -3.53(14) . .
C33 N4 C29 C30 -177.33(12) . .
Sm1 N4 C29 C30 70.66(9) . .
C32 N4 C29 C24 176.28(11) . .
C33 N4 C29 C24 2.48(19) . .
Sm1 N4 C29 C24 -109.53(11) . .
C32 N4 C29 Sm1 -74.19(8) . .
C33 N4 C29 Sm1 112.01(12) . .
C23 C24 C29 C30 -119.16(14) . .
C25 C24 C29 C30 118.22(15) . .
C27 C24 C29 C30 -2.05(18) . .
C23 C24 C29 N4 61.08(16) . .
C25 C24 C29 N4 -61.55(16) . .
C27 C24 C29 N4 178.18(11) . .
C23 C24 C29 Sm1 -23.74(13) . .
C25 C24 C29 Sm1 -146.37(9) . .
C27 C24 C29 Sm1 93.36(10) . .
N1 Sm1 C29 C30 -102.75(8) . .
N3 Sm1 C29 C30 137.60(9) . .
C41 Sm1 C29 C30 34.44(9) . .
N4 Sm1 C29 C30 -112.71(11) . .
C40 Sm1 C29 C30 5.10(9) . .
N2 Sm1 C29 C30 174.71(7) . .
C32 Sm1 C29 C30 -75.06(8) . .
C31 Sm1 C29 C30 -36.68(8) . .
C10 Sm1 C29 C30 -161.72(8) . .
C13 Sm1 C29 C30 140.20(7) . .
N1 Sm1 C29 N4 9.96(7) . .
N3 Sm1 C29 N4 -109.69(7) . .
C41 Sm1 C29 N4 147.15(7) . .
C40 Sm1 C29 N4 117.81(7) . .
N2 Sm1 C29 N4 -72.58(8) . .
C32 Sm1 C29 N4 37.64(7) . .
C30 Sm1 C29 N4 112.71(11) . .
C31 Sm1 C29 N4 76.03(7) . .
C10 Sm1 C29 N4 -49.01(11) . .
C13 Sm1 C29 N4 -107.09(7) . .
N1 Sm1 C29 C24 129.32(9) . .
N3 Sm1 C29 C24 9.67(8) . .
C41 Sm1 C29 C24 -93.49(9) . .
N4 Sm1 C29 C24 119.36(12) . .
C40 Sm1 C29 C24 -122.83(9) . .
N2 Sm1 C29 C24 46.77(10) . .
C32 Sm1 C29 C24 157.00(11) . .
C30 Sm1 C29 C24 -127.93(13) . .
C31 Sm1 C29 C24 -164.61(11) . .
C10 Sm1 C29 C24 70.35(12) . .
C13 Sm1 C29 C24 12.27(11) . .
N4 C29 C30 C31 2.09(14) . .
C24 C29 C30 C31 -177.70(12) . .
Sm1 C29 C30 C31 68.69(9) . .
N4 C29 C30 Sm1 -66.60(8) . .
C24 C29 C30 Sm1 113.61(13) . .
N1 Sm1 C30 C29 86.31(8) . .
N3 Sm1 C30 C29 -37.11(8) . .
C41 Sm1 C30 C29 -145.84(9) . .
N4 Sm1 C30 C29 38.02(7) . .
C40 Sm1 C30 C29 -175.35(8) . .
N2 Sm1 C30 C29 -10.36(14) . .
C32 Sm1 C30 C29 78.35(8) . .
C31 Sm1 C30 C29 114.22(11) . .
C13 Sm1 C30 C29 -60.70(10) . .
N1 Sm1 C30 C31 -27.91(8) . .
N3 Sm1 C30 C31 -151.33(8) . .
C41 Sm1 C30 C31 99.94(8) . .
N4 Sm1 C30 C31 -76.20(8) . .
C40 Sm1 C30 C31 70.43(8) . .
N2 Sm1 C30 C31 -124.58(9) . .
C29 Sm1 C30 C31 -114.22(11) . .
C32 Sm1 C30 C31 -35.87(7) . .
C13 Sm1 C30 C31 -174.92(7) . .
C29 C30 C31 C32 0.11(15) . .
Sm1 C30 C31 C32 67.57(9) . .
C29 C30 C31 Sm1 -67.46(9) . .
N1 Sm1 C31 C32 39.44(8) . .
N3 Sm1 C31 C32 -83.72(8) . .
C41 Sm1 C31 C32 169.56(8) . .
N4 Sm1 C31 C32 -37.88(7) . .
C40 Sm1 C31 C32 140.13(9) . .
N2 Sm1 C31 C32 11.57(13) . .
C29 Sm1 C31 C32 -78.30(8) . .
C30 Sm1 C31 C32 -114.26(11) . .
C10 Sm1 C31 C32 63.57(10) . .
N1 Sm1 C31 C30 153.70(8) . .
N3 Sm1 C31 C30 30.54(8) . .
C41 Sm1 C31 C30 -76.18(8) . .
N4 Sm1 C31 C30 76.38(8) . .
C40 Sm1 C31 C30 -105.61(8) . .
N2 Sm1 C31 C30 125.83(9) . .
C29 Sm1 C31 C30 35.96(7) . .
C32 Sm1 C31 C30 114.26(11) . .
C10 Sm1 C31 C30 177.84(7) . .
C30 C31 C32 N4 -2.27(14) . .
Sm1 C31 C32 N4 66.16(8) . .
C30 C31 C32 C34 179.06(12) . .
Sm1 C31 C32 C34 -112.51(13) . .
C30 C31 C32 Sm1 -68.43(9) . .
C29 N4 C32 C31 3.60(14) . .
C33 N4 C32 C31 177.35(12) . .
Sm1 N4 C32 C31 -70.32(9) . .
C29 N4 C32 C34 -177.64(11) . .
C33 N4 C32 C34 -3.9(2) . .
Sm1 N4 C32 C34 108.43(12) . .
C29 N4 C32 Sm1 73.93(8) . .
C33 N4 C32 Sm1 -112.32(12) . .
N1 Sm1 C32 C31 -134.89(9) . .
N3 Sm1 C32 C31 105.01(8) . .
C41 Sm1 C32 C31 -11.30(9) . .
N4 Sm1 C32 C31 112.95(11) . .
C40 Sm1 C32 C31 -39.36(8) . .
N2 Sm1 C32 C31 -174.03(7) . .
C29 Sm1 C32 C31 75.21(8) . .
C30 Sm1 C32 C31 36.70(7) . .
C10 Sm1 C32 C31 -138.58(7) . .
C13 Sm1 C32 C31 160.56(8) . .
N1 Sm1 C32 N4 112.16(8) . .
N3 Sm1 C32 N4 -7.93(8) . .
C41 Sm1 C32 N4 -124.25(7) . .
C40 Sm1 C32 N4 -152.31(7) . .
N2 Sm1 C32 N4 73.03(8) . .
C29 Sm1 C32 N4 -37.73(7) . .
C30 Sm1 C32 N4 -76.25(8) . .
C31 Sm1 C32 N4 -112.95(11) . .
C10 Sm1 C32 N4 108.48(7) . .
C13 Sm1 C32 N4 47.61(11) . .
N1 Sm1 C32 C34 -7.15(8) . .
N3 Sm1 C32 C34 -127.24(9) . .
C41 Sm1 C32 C34 116.44(9) . .
N4 Sm1 C32 C34 -119.31(12) . .
C40 Sm1 C32 C34 88.38(9) . .
N2 Sm1 C32 C34 -46.28(10) . .
C29 Sm1 C32 C34 -157.04(11) . .
C30 Sm1 C32 C34 164.44(11) . .
C31 Sm1 C32 C34 127.74(13) . .
C10 Sm1 C32 C34 -10.83(10) . .
C13 Sm1 C32 C34 -71.70(12) . .
C2 C1 C34 C32 154.66(13) . .
N1 C1 C34 C32 -36.03(16) . .
C2 C1 C34 C37 31.63(19) . .
N1 C1 C34 C37 -159.06(11) . .
C2 C1 C34 C35 -90.13(16) . .
N1 C1 C34 C35 79.19(14) . .
C31 C32 C34 C1 117.55(14) . .
N4 C32 C34 C1 -60.91(16) . .
Sm1 C32 C34 C1 23.02(13) . .
C31 C32 C34 C37 -119.24(15) . .
N4 C32 C34 C37 62.29(16) . .
Sm1 C32 C34 C37 146.23(9) . .
C31 C32 C34 C35 1.08(18) . .
N4 C32 C34 C35 -177.39(11) . .
Sm1 C32 C34 C35 -93.45(10) . .
C1 C34 C35 C36 57.56(16) . .
C32 C34 C35 C36 173.95(13) . .
C37 C34 C35 C36 -65.03(16) . .
C1 C34 C37 C38 171.10(13) . .
C32 C34 C37 C38 49.85(16) . .
C35 C34 C37 C38 -68.22(16) . .
C42 C39 C40 C41 2.8(3) 5_565 .
C42 C39 C40 Sm1 96.04(18) 5_565 .
N1 Sm1 C40 C39 50.34(11) . .
N3 Sm1 C40 C39 -137.39(10) . .
C41 Sm1 C40 C39 -133.90(15) . .
N4 Sm1 C40 C39 -29.72(13) . .
N2 Sm1 C40 C39 127.62(10) . .
C29 Sm1 C40 C39 -61.47(12) . .
C32 Sm1 C40 C39 -13.71(12) . .
C30 Sm1 C40 C39 -59.06(11) . .
C31 Sm1 C40 C39 -31.49(11) . .
C10 Sm1 C40 C39 112.57(11) . .
C13 Sm1 C40 C39 156.41(10) . .
N1 Sm1 C40 C41 -175.76(8) . .
N3 Sm1 C40 C41 -3.49(11) . .
N4 Sm1 C40 C41 104.18(9) . .
N2 Sm1 C40 C41 -98.48(8) . .
C29 Sm1 C40 C41 72.43(9) . .
C32 Sm1 C40 C41 120.19(8) . .
C30 Sm1 C40 C41 74.84(8) . .
C31 Sm1 C40 C41 102.41(9) . .
C10 Sm1 C40 C41 -113.53(8) . .
C13 Sm1 C40 C41 -69.69(9) . .
C39 C40 C41 C42 0.5(3) . .
Sm1 C40 C41 C42 -110.81(18) . .
C39 C40 C41 Sm1 111.34(18) . .
N1 Sm1 C41 C42 140.14(10) . .
N3 Sm1 C41 C42 -47.73(11) . .
N4 Sm1 C41 C42 36.87(12) . .
C40 Sm1 C41 C42 134.74(15) . .
N2 Sm1 C41 C42 -128.22(10) . .
C29 Sm1 C41 C42 17.62(11) . .
C32 Sm1 C41 C42 66.96(11) . .
C30 Sm1 C41 C42 33.36(10) . .
C31 Sm1 C41 C42 61.66(11) . .
C10 Sm1 C41 C42 -154.91(10) . .
C13 Sm1 C41 C42 -109.12(11) . .
N1 Sm1 C41 C40 5.39(10) . .
N3 Sm1 C41 C40 177.52(8) . .
N4 Sm1 C41 C40 -97.87(9) . .
N2 Sm1 C41 C40 97.04(8) . .
C29 Sm1 C41 C40 -117.13(8) . .
C32 Sm1 C41 C40 -67.78(9) . .
C30 Sm1 C41 C40 -101.38(9) . .
C31 Sm1 C41 C40 -73.09(8) . .
C10 Sm1 C41 C40 70.35(9) . .
C13 Sm1 C41 C40 116.13(8) . .
C40 C41 C42 C39 -3.5(3) . 5_565
Sm1 C41 C42 C39 -99.13(17) . 5_565
C49 C44 C45 C46 0.0 . .
C43 C44 C45 C46 -179.8(4) . .
C44 C45 C46 C47 0.0 . .
C45 C46 C47 C48 0.0 . .
C46 C47 C48 C49 0.0 . .
C47 C48 C49 C44 0.0 . .
C45 C44 C49 C48 0.0 . .
C43 C44 C49 C48 179.8(4) . .
C49' C44' C45' C46' 0.0 . .
C43' C44' C45' C46' -179.8(5) . .
C44' C45' C46' C47' 0.0 . .
C45' C46' C47' C48' 0.0 . .
C46' C47' C48' C49' 0.0 . .
C47' C48' C49' C44' 0.0 . .
C45' C44' C49' C48' 0.0 . .
C43' C44' C49' C48' 179.8(5) . .
